data_7126392
loop_
_publ_author_name
'Babu, Kaki Raveendra'
'Han, Wendan'
'Chen, Jian-Bo'
'Li, Yang'
'Tang, Yuhai'
'Zhang, Wenquan'
'Xu, Wenbo'
'Xu, Silong'

_publ_section_title
;
 A three-component reaction of phosphorus ylides with isocyanates: facile
 synthesis of 2-amino-3-carboxylate-4-quinolones.
;
_journal_issue 44
_journal_name_full 'Chemical communications (Cambridge, England)'
_journal_page_first 5909
_journal_page_last 5912
_journal_paper_doi 10.1039/d0cc01401j
_journal_volume 56
_journal_year 2020
_chemical_formula_moiety 'C20 H20 N2 O3'
_chemical_formula_sum 'C20 H20 N2 O3'
_chemical_formula_weight 336.38
_space_group_crystal_system triclinic
_space_group_IT_number 2
_space_group_name_Hall '-P 1'
_space_group_name_H-M_alt 'P -1'
_atom_sites_solution_hydrogens geom
_audit_creation_method SHELXL-2016/6
_audit_update_record
;
2019-11-05 deposited with the CCDC.	2020-04-17 downloaded from the CCDC.
;
_cell_angle_alpha 83.102(2)
_cell_angle_beta 79.470(2)
_cell_angle_gamma 89.425(2)
_cell_formula_units_Z 4
_cell_length_a 8.8420(13)
_cell_length_b 13.473(2)
_cell_length_c 14.699(2)
_cell_measurement_reflns_used 3818
_cell_measurement_temperature 296(2)
_cell_measurement_theta_max 26.56
_cell_measurement_theta_min 2.34
_cell_volume 1709.0(4)
_computing_cell_refinement 'Bruker SAINT'
_computing_data_collection 'Bruker APEX2'
_computing_data_reduction 'Bruker SAINT'
_computing_molecular_graphics 'Bruker SHELXTL'
_computing_publication_material 'Bruker SHELXTL'
_computing_structure_refinement 'SHELXL-2016/6 (Sheldrick, 2016)'
_computing_structure_solution 'SHELXS-97 (Sheldrick 2008)'
_diffrn_ambient_temperature 296(2)
_diffrn_measured_fraction_theta_full 0.997
_diffrn_measured_fraction_theta_max 0.988
_diffrn_measurement_device_type 'Bruker APEX-II CCD'
_diffrn_measurement_method '\f and \w scans'
_diffrn_radiation_type MoK\a
_diffrn_radiation_wavelength 0.71073
_diffrn_reflns_av_R_equivalents 0.0322
_diffrn_reflns_av_unetI/netI 0.0430
_diffrn_reflns_Laue_measured_fraction_full 0.997
_diffrn_reflns_Laue_measured_fraction_max 0.988
_diffrn_reflns_limit_h_max 11
_diffrn_reflns_limit_h_min -11
_diffrn_reflns_limit_k_max 16
_diffrn_reflns_limit_k_min -16
_diffrn_reflns_limit_l_max 18
_diffrn_reflns_limit_l_min -18
_diffrn_reflns_number 18562
_diffrn_reflns_point_group_measured_fraction_full 0.997
_diffrn_reflns_point_group_measured_fraction_max 0.988
_diffrn_reflns_theta_full 25.242
_diffrn_reflns_theta_max 26.610
_diffrn_reflns_theta_min 1.523
_exptl_absorpt_coefficient_mu 0.089
_exptl_absorpt_correction_T_max 0.991
_exptl_absorpt_correction_T_min 0.984
_exptl_absorpt_correction_type multi-scan
_exptl_crystal_colour COLORLESS
_exptl_crystal_density_diffrn 1.307
_exptl_crystal_description LUMP
_exptl_crystal_F_000 712
_exptl_crystal_size_max 0.200
_exptl_crystal_size_mid 0.150
_exptl_crystal_size_min 0.100
_refine_diff_density_max 0.406
_refine_diff_density_min -0.400
_refine_diff_density_rms 0.048
_refine_ls_extinction_method none
_refine_ls_goodness_of_fit_ref 1.025
_refine_ls_hydrogen_treatment constr
_refine_ls_matrix_type full
_refine_ls_number_parameters 451
_refine_ls_number_reflns 7089
_refine_ls_number_restraints 0
_refine_ls_restrained_S_all 1.025
_refine_ls_R_factor_all 0.0824
_refine_ls_R_factor_gt 0.0504
_refine_ls_shift/su_max 0.000
_refine_ls_shift/su_mean 0.000
_refine_ls_structure_factor_coef Fsqd
_refine_ls_weighting_details 'w=1/[\s^2^(Fo^2^)+(0.0626P)^2^+0.6628P] where P=(Fo^2^+2Fc^2^)/3'
_refine_ls_weighting_scheme calc
_refine_ls_wR_factor_gt 0.1250
_refine_ls_wR_factor_ref 0.1424
_reflns_Friedel_coverage 0.000
_reflns_number_gt 4750
_reflns_number_total 7089
_reflns_threshold_expression 'I > 2\s(I)'
_cod_data_source_file d0cc01401j2.cif
_cod_data_source_block mo_HeXin_20181130_1_0m
_cod_depositor_comments
;
The following automatic conversions were performed:

data item '_exptl_absorpt_correction_type' value 'MULTI-SCAN' was
changed to 'multi-scan' in accordance with the
/home/data/users/saulius/crontab/automatic-downloads/rss-feeds/RSC/lib/dictionaries/cif_core.dic
dictionary named 'cif_core.dic' version 2.4.2 last updated on
2011-04-26.

Automatic conversion script
Id: cif_fix_values 7556 2019-12-06 15:28:31Z antanas 

 Adding full bibliography for 7126391--7126394.cif.
;
_cod_database_code 7126392
_shelx_shelxl_version_number 2016/6
_shelx_space_group_comment
; 
The symmetry employed for this shelxl refinement is uniquely defined 
by the following loop, which should always be used as a source of 
symmetry information in preference to the above space-group names. 
They are only intended as comments. 
;
_shelx_estimated_absorpt_t_min 0.982
_shelx_estimated_absorpt_t_max 0.991

loop_
_space_group_symop_operation_xyz
'x, y, z'
'-x, -y, -z'

loop_
_atom_site_label
_atom_site_type_symbol
_atom_site_fract_x
_atom_site_fract_y
_atom_site_fract_z
_atom_site_U_iso_or_equiv
_atom_site_adp_type
_atom_site_occupancy
_atom_site_site_symmetry_order
_atom_site_calc_flag
_atom_site_refinement_flags_posn
_atom_site_refinement_flags_adp
_atom_site_refinement_flags_occupancy
_atom_site_disorder_assembly
_atom_site_disorder_group
O1 O 0.91573(16) 0.74167(10) 0.13370(10) 0.0277(3) Uani 1 1 d . . . . .
N1 N 0.9320(2) 0.43383(12) 0.12946(12) 0.0276(4) Uani 1 1 d . . . . .
H1 H 0.898159 0.473647 0.087684 0.033 Uiso 1 1 calc R U . . .
C1 C 0.7909(2) 0.27107(15) 0.18401(14) 0.0269(5) Uani 1 1 d . . . . .
O2 O 0.83380(17) 0.61044(11) 0.07584(10) 0.0313(3) Uani 1 1 d . . . . .
C2 C 0.6834(3) 0.31728(18) 0.24610(15) 0.0345(5) Uani 1 1 d . . . . .
H2 H 0.694755 0.384779 0.251402 0.041 Uiso 1 1 calc R U . . .
N3 N 0.27913(19) 0.93183(12) 0.12171(11) 0.0239(4) Uani 1 1 d . . . . .
H3A H 0.330495 0.970951 0.076273 0.029 Uiso 1 1 calc R U . . .
O3 O 1.03173(17) 0.71323(10) 0.28519(10) 0.0291(3) Uani 1 1 d . . . . .
C3 C 0.5589(3) 0.2632(2) 0.30035(18) 0.0477(7) Uani 1 1 d . . . . .
H3 H 0.488110 0.294661 0.342065 0.057 Uiso 1 1 calc R U . . .
C4 C 0.5398(3) 0.1636(2) 0.29281(18) 0.0511(7) Uani 1 1 d . . . . .
H4 H 0.455581 0.127976 0.328608 0.061 Uiso 1 1 calc R U . . .
O4 O 0.30501(16) 1.23892(10) 0.13320(10) 0.0275(3) Uani 1 1 d . . . . .
C5 C 0.6459(3) 0.11695(19) 0.23195(19) 0.0454(6) Uani 1 1 d . . . . .
H5 H 0.633870 0.049393 0.227173 0.054 Uiso 1 1 calc R U . . .
O5 O 0.41126(16) 1.10787(10) 0.06659(10) 0.0290(3) Uani 1 1 d . . . . .
C6 C 0.7711(3) 0.17010(16) 0.17758(17) 0.0362(5) Uani 1 1 d . . . . .
H6 H 0.842076 0.137877 0.136591 0.043 Uiso 1 1 calc R U . . .
O6 O 0.09743(18) 1.21292(10) 0.28194(10) 0.0324(4) Uani 1 1 d . . . . .
C7 C 0.9852(2) 0.47560(14) 0.19609(13) 0.0213(4) Uani 1 1 d . . . . .
N2 N 1.04769(19) 0.41533(12) 0.25894(11) 0.0239(4) Uani 1 1 d . . . . .
H2A H 1.050398 0.352196 0.254726 0.029 Uiso 1 1 calc R U . . .
C9 C 1.1082(2) 0.45035(14) 0.33054(14) 0.0231(4) Uani 1 1 d . . . . .
C10 C 1.1725(2) 0.38421(15) 0.39353(15) 0.0291(5) Uani 1 1 d . . . . .
H10 H 1.175506 0.316091 0.388227 0.035 Uiso 1 1 calc R U . . .
C11 C 1.2314(3) 0.42117(16) 0.46361(15) 0.0321(5) Uani 1 1 d . . . . .
H11 H 1.273996 0.376981 0.505359 0.039 Uiso 1 1 calc R U . . .
C12 C 1.2290(2) 0.52318(16) 0.47368(14) 0.0285(5) Uani 1 1 d . . . . .
C13 C 1.1645(2) 0.58692(15) 0.41099(14) 0.0252(4) Uani 1 1 d . . . . .
H13 H 1.161861 0.654983 0.416516 0.030 Uiso 1 1 calc R U . . .
C14 C 1.1029(2) 0.55217(14) 0.33937(13) 0.0218(4) Uani 1 1 d . . . . .
C15 C 1.0355(2) 0.62300(14) 0.27335(13) 0.0209(4) Uani 1 1 d . . . . .
C16 C 0.9766(2) 0.58153(14) 0.20028(13) 0.0211(4) Uani 1 1 d . . . . .
C17 C 0.9023(2) 0.64263(14) 0.13228(14) 0.0233(4) Uani 1 1 d . . . . .
C18 C 0.8296(3) 0.80489(15) 0.07472(15) 0.0288(5) Uani 1 1 d . . . . .
H18A H 0.720908 0.787698 0.090890 0.035 Uiso 1 1 calc R U . . .
H18B H 0.865390 0.796376 0.009734 0.035 Uiso 1 1 calc R U . . .
C19 C 0.8554(3) 0.91054(17) 0.09075(18) 0.0442(6) Uani 1 1 d . . . . .
H19A H 0.800021 0.954899 0.052812 0.066 Uiso 1 1 calc R U . . .
H19B H 0.819443 0.917927 0.155251 0.066 Uiso 1 1 calc R U . . .
H19C H 0.963235 0.926563 0.074483 0.066 Uiso 1 1 calc R U . . .
C20 C 1.2941(3) 0.56266(18) 0.55080(16) 0.0391(6) Uani 1 1 d . . . . .
H20A H 1.333874 0.508176 0.587437 0.059 Uiso 1 1 calc R U . . .
H20B H 1.375403 0.609876 0.524107 0.059 Uiso 1 1 calc R U . . .
H20C H 1.214328 0.594975 0.589797 0.059 Uiso 1 1 calc R U . . .
C21 C 0.3945(2) 0.77330(15) 0.18263(13) 0.0238(4) Uani 1 1 d . . . . .
C22 C 0.4704(2) 0.82536(17) 0.23711(15) 0.0321(5) Uani 1 1 d . . . . .
H22 H 0.458222 0.894116 0.235904 0.039 Uiso 1 1 calc R U . . .
C23 C 0.5645(3) 0.7759(2) 0.29345(17) 0.0444(6) Uani 1 1 d . . . . .
H23 H 0.614244 0.811595 0.329941 0.053 Uiso 1 1 calc R U . . .
C24 C 0.5846(3) 0.6740(2) 0.29553(17) 0.0461(7) Uani 1 1 d . . . . .
H24 H 0.649241 0.641160 0.332320 0.055 Uiso 1 1 calc R U . . .
C25 C 0.5080(3) 0.62104(18) 0.24255(17) 0.0412(6) Uani 1 1 d . . . . .
H25 H 0.519446 0.552151 0.244756 0.049 Uiso 1 1 calc R U . . .
C26 C 0.4141(2) 0.67004(15) 0.18619(15) 0.0313(5) Uani 1 1 d . . . . .
H26 H 0.363784 0.633823 0.150399 0.038 Uiso 1 1 calc R U . . .
C27 C 0.1910(2) 0.97483(14) 0.19049(13) 0.0203(4) Uani 1 1 d . . . . .
N4 N 0.09334(18) 0.91566(11) 0.25512(11) 0.0216(4) Uani 1 1 d . . . . .
H4A H 0.093446 0.852443 0.251383 0.026 Uiso 1 1 calc R U . . .
C29 C -0.0078(2) 0.95175(14) 0.32769(13) 0.0211(4) Uani 1 1 d . . . . .
C30 C -0.1078(2) 0.88648(15) 0.39240(14) 0.0281(5) Uani 1 1 d . . . . .
H30 H -0.106921 0.818209 0.387883 0.034 Uiso 1 1 calc R U . . .
C31 C -0.2073(3) 0.92493(16) 0.46282(15) 0.0324(5) Uani 1 1 d . . . . .
H31 H -0.273999 0.881585 0.505430 0.039 Uiso 1 1 calc R U . . .
C32 C -0.2112(2) 1.02728(16) 0.47221(15) 0.0295(5) Uani 1 1 d . . . . .
C33 C -0.1103(2) 1.08987(15) 0.40862(14) 0.0272(5) Uani 1 1 d . . . . .
H33 H -0.110421 1.157946 0.414033 0.033 Uiso 1 1 calc R U . . .
C34 C -0.0075(2) 1.05363(14) 0.33611(13) 0.0218(4) Uani 1 1 d . . . . .
C35 C 0.0990(2) 1.12282(14) 0.26945(14) 0.0227(4) Uani 1 1 d . . . . .
C36 C 0.1987(2) 1.08039(14) 0.19507(13) 0.0211(4) Uani 1 1 d . . . . .
C37 C 0.3139(2) 1.14063(14) 0.12621(13) 0.0221(4) Uani 1 1 d . . . . .
C38 C 0.4267(2) 1.30222(15) 0.07547(15) 0.0283(5) Uani 1 1 d . . . . .
H38A H 0.423416 1.301418 0.009960 0.034 Uiso 1 1 calc R U . . .
H38B H 0.526676 1.279107 0.086656 0.034 Uiso 1 1 calc R U . . .
C39 C 0.3980(3) 1.40598(16) 0.10256(17) 0.0382(6) Uani 1 1 d . . . . .
H39A H 0.475762 1.450942 0.066191 0.057 Uiso 1 1 calc R U . . .
H39B H 0.298654 1.427670 0.091245 0.057 Uiso 1 1 calc R U . . .
H39C H 0.401358 1.405479 0.167529 0.057 Uiso 1 1 calc R U . . .
C40 C -0.3220(3) 1.06828(18) 0.54970(17) 0.0417(6) Uani 1 1 d . . . . .
H40A H -0.383075 1.014510 0.587040 0.063 Uiso 1 1 calc R U . . .
H40B H -0.265111 1.100318 0.587943 0.063 Uiso 1 1 calc R U . . .
H40C H -0.388089 1.115995 0.523212 0.063 Uiso 1 1 calc R U . . .
C41 C 0.9265(2) 0.32737(14) 0.12145(14) 0.0268(5) Uani 1 1 d . . . . .
H41A H 1.020756 0.297431 0.135992 0.032 Uiso 1 1 calc R U . . .
H41B H 0.923105 0.318925 0.057239 0.032 Uiso 1 1 calc R U . . .
C42 C 0.2951(2) 0.82460(14) 0.11758(14) 0.0241(4) Uani 1 1 d . . . . .
H42A H 0.339024 0.813616 0.054191 0.029 Uiso 1 1 calc R U . . .
H42B H 0.193530 0.793703 0.132819 0.029 Uiso 1 1 calc R U . . .

loop_
_atom_site_aniso_label
_atom_site_aniso_U_11
_atom_site_aniso_U_22
_atom_site_aniso_U_33
_atom_site_aniso_U_23
_atom_site_aniso_U_13
_atom_site_aniso_U_12
O1 0.0306(8) 0.0193(7) 0.0350(8) 0.0010(6) -0.0133(6) 0.0017(6)
N1 0.0384(10) 0.0198(9) 0.0263(9) -0.0043(7) -0.0097(8) -0.0005(7)
C1 0.0271(11) 0.0280(11) 0.0284(11) -0.0072(9) -0.0101(9) -0.0004(9)
O2 0.0392(9) 0.0284(8) 0.0295(8) -0.0060(6) -0.0129(7) 0.0027(6)
C2 0.0349(13) 0.0369(13) 0.0340(12) -0.0131(10) -0.0063(10) -0.0029(10)
N3 0.0307(9) 0.0180(8) 0.0217(9) -0.0027(7) -0.0010(7) 0.0011(7)
O3 0.0433(9) 0.0148(7) 0.0301(8) -0.0045(6) -0.0083(7) 0.0003(6)
C3 0.0352(14) 0.0679(19) 0.0394(14) -0.0149(13) 0.0008(11) -0.0082(12)
C4 0.0410(15) 0.0660(19) 0.0439(15) 0.0054(14) -0.0078(12) -0.0202(13)
O4 0.0291(8) 0.0188(7) 0.0321(8) 0.0001(6) -0.0010(6) -0.0025(6)
C5 0.0453(15) 0.0322(13) 0.0604(17) 0.0026(12) -0.0188(13) -0.0114(11)
O5 0.0318(8) 0.0247(8) 0.0284(8) -0.0040(6) 0.0005(6) -0.0020(6)
C6 0.0353(13) 0.0274(12) 0.0484(14) -0.0076(10) -0.0118(11) 0.0015(10)
O6 0.0451(9) 0.0158(7) 0.0341(9) -0.0056(6) 0.0000(7) 0.0004(6)
C7 0.0226(10) 0.0196(10) 0.0211(10) -0.0043(8) -0.0008(8) -0.0008(8)
N2 0.0291(9) 0.0153(8) 0.0288(9) -0.0060(7) -0.0069(7) 0.0015(7)
C9 0.0234(10) 0.0199(10) 0.0261(11) -0.0060(8) -0.0028(8) 0.0007(8)
C10 0.0369(12) 0.0178(10) 0.0341(12) -0.0049(9) -0.0096(10) 0.0047(9)
C11 0.0386(13) 0.0271(11) 0.0324(12) -0.0009(9) -0.0132(10) 0.0082(9)
C12 0.0300(11) 0.0297(11) 0.0271(11) -0.0063(9) -0.0066(9) 0.0007(9)
C13 0.0280(11) 0.0201(10) 0.0276(11) -0.0054(8) -0.0034(9) -0.0014(8)
C14 0.0218(10) 0.0197(10) 0.0230(10) -0.0035(8) -0.0007(8) -0.0006(8)
C15 0.0232(10) 0.0163(9) 0.0218(10) -0.0017(8) -0.0007(8) -0.0013(7)
C16 0.0213(10) 0.0189(10) 0.0219(10) -0.0022(8) -0.0011(8) -0.0010(8)
C17 0.0227(10) 0.0219(10) 0.0232(10) -0.0022(8) 0.0007(8) -0.0009(8)
C18 0.0320(12) 0.0272(11) 0.0284(11) -0.0016(9) -0.0107(9) 0.0068(9)
C19 0.0566(16) 0.0289(13) 0.0522(16) 0.0039(11) -0.0291(13) 0.0026(11)
C20 0.0471(15) 0.0384(13) 0.0370(13) -0.0104(10) -0.0179(11) 0.0029(11)
C21 0.0213(10) 0.0255(11) 0.0223(10) -0.0031(8) 0.0021(8) 0.0030(8)
C22 0.0313(12) 0.0345(12) 0.0320(12) -0.0107(10) -0.0054(10) 0.0054(9)
C23 0.0382(14) 0.0624(18) 0.0374(14) -0.0163(12) -0.0132(11) 0.0113(12)
C24 0.0420(15) 0.0626(18) 0.0317(13) 0.0014(12) -0.0068(11) 0.0228(13)
C25 0.0416(14) 0.0332(13) 0.0430(14) 0.0066(11) 0.0000(11) 0.0124(11)
C26 0.0296(12) 0.0245(11) 0.0370(12) -0.0029(9) 0.0008(10) 0.0013(9)
C27 0.0217(10) 0.0198(10) 0.0208(10) -0.0026(8) -0.0076(8) 0.0018(8)
N4 0.0274(9) 0.0132(8) 0.0241(9) -0.0050(6) -0.0027(7) 0.0008(6)
C29 0.0234(10) 0.0198(10) 0.0211(10) -0.0037(8) -0.0064(8) 0.0022(8)
C30 0.0342(12) 0.0185(10) 0.0310(12) -0.0051(8) -0.0026(9) -0.0016(8)
C31 0.0350(12) 0.0283(12) 0.0306(12) -0.0019(9) 0.0022(10) -0.0061(9)
C32 0.0307(12) 0.0304(12) 0.0274(11) -0.0070(9) -0.0032(9) 0.0034(9)
C33 0.0318(11) 0.0214(10) 0.0293(11) -0.0070(8) -0.0055(9) 0.0046(8)
C34 0.0249(10) 0.0184(10) 0.0231(10) -0.0024(8) -0.0074(8) 0.0024(8)
C35 0.0265(11) 0.0176(10) 0.0254(10) -0.0034(8) -0.0076(8) 0.0025(8)
C36 0.0235(10) 0.0183(10) 0.0226(10) -0.0019(8) -0.0073(8) 0.0007(8)
C37 0.0255(10) 0.0186(10) 0.0236(10) -0.0014(8) -0.0092(8) -0.0002(8)
C38 0.0304(11) 0.0249(11) 0.0273(11) 0.0005(9) -0.0014(9) -0.0066(9)
C39 0.0459(14) 0.0240(12) 0.0410(14) -0.0005(10) 0.0002(11) -0.0065(10)
C40 0.0442(14) 0.0383(14) 0.0387(14) -0.0124(11) 0.0075(11) 0.0014(11)
C41 0.0319(11) 0.0217(10) 0.0285(11) -0.0100(8) -0.0053(9) -0.0002(8)
C42 0.0268(11) 0.0207(10) 0.0255(11) -0.0081(8) -0.0032(8) 0.0010(8)

loop_
_atom_type_symbol
_atom_type_description
_atom_type_scat_dispersion_real
_atom_type_scat_dispersion_imag
_atom_type_scat_source
C C 0.0033 0.0016 'International Tables Vol C Tables 4.2.6.8 and 6.1.1.4'
H H 0.0000 0.0000 'International Tables Vol C Tables 4.2.6.8 and 6.1.1.4'
N N 0.0061 0.0033 'International Tables Vol C Tables 4.2.6.8 and 6.1.1.4'
O O 0.0106 0.0060 'International Tables Vol C Tables 4.2.6.8 and 6.1.1.4'

loop_
_geom_angle_atom_site_label_1
_geom_angle_atom_site_label_2
_geom_angle_atom_site_label_3
_geom_angle
_geom_angle_site_symmetry_1
_geom_angle_site_symmetry_3
_geom_angle_publ_flag
C17 O1 C18 116.16(15) . . ?
C7 N1 C41 125.99(17) . . ?
C7 N1 H1 117.0 . . ?
C41 N1 H1 117.0 . . ?
C6 C1 C2 118.6(2) . . ?
C6 C1 C41 118.98(19) . . ?
C2 C1 C41 122.44(19) . . ?
C1 C2 C3 120.4(2) . . ?
C1 C2 H2 119.8 . . ?
C3 C2 H2 119.8 . . ?
C27 N3 C42 125.59(16) . . ?
C27 N3 H3A 117.2 . . ?
C42 N3 H3A 117.2 . . ?
C4 C3 C2 120.5(2) . . ?
C4 C3 H3 119.7 . . ?
C2 C3 H3 119.7 . . ?
C3 C4 C5 119.6(2) . . ?
C3 C4 H4 120.2 . . ?
C5 C4 H4 120.2 . . ?
C37 O4 C38 116.79(15) . . ?
C4 C5 C6 120.4(2) . . ?
C4 C5 H5 119.8 . . ?
C6 C5 H5 119.8 . . ?
C1 C6 C5 120.5(2) . . ?
C1 C6 H6 119.8 . . ?
C5 C6 H6 119.8 . . ?
N1 C7 N2 118.10(17) . . ?
N1 C7 C16 121.14(17) . . ?
N2 C7 C16 120.76(17) . . ?
C7 N2 C9 123.19(16) . . ?
C7 N2 H2A 118.4 . . ?
C9 N2 H2A 118.4 . . ?
C14 C9 N2 119.29(17) . . ?
C14 C9 C10 120.05(18) . . ?
N2 C9 C10 120.66(17) . . ?
C11 C10 C9 119.28(19) . . ?
C11 C10 H10 120.4 . . ?
C9 C10 H10 120.4 . . ?
C10 C11 C12 121.93(19) . . ?
C10 C11 H11 119.0 . . ?
C12 C11 H11 119.0 . . ?
C13 C12 C11 117.76(19) . . ?
C13 C12 C20 120.88(19) . . ?
C11 C12 C20 121.36(19) . . ?
C12 C13 C14 121.94(19) . . ?
C12 C13 H13 119.0 . . ?
C14 C13 H13 119.0 . . ?
C9 C14 C13 119.03(18) . . ?
C9 C14 C15 120.70(18) . . ?
C13 C14 C15 120.25(17) . . ?
O3 C15 C16 124.92(18) . . ?
O3 C15 C14 118.11(17) . . ?
C16 C15 C14 116.96(16) . . ?
C7 C16 C15 119.09(17) . . ?
C7 C16 C17 118.24(17) . . ?
C15 C16 C17 122.61(17) . . ?
O2 C17 O1 120.12(18) . . ?
O2 C17 C16 125.56(18) . . ?
O1 C17 C16 114.31(17) . . ?
O1 C18 C19 106.91(17) . . ?
O1 C18 H18A 110.3 . . ?
C19 C18 H18A 110.3 . . ?
O1 C18 H18B 110.3 . . ?
C19 C18 H18B 110.3 . . ?
H18A C18 H18B 108.6 . . ?
C18 C19 H19A 109.5 . . ?
C18 C19 H19B 109.5 . . ?
H19A C19 H19B 109.5 . . ?
C18 C19 H19C 109.5 . . ?
H19A C19 H19C 109.5 . . ?
H19B C19 H19C 109.5 . . ?
C12 C20 H20A 109.5 . . ?
C12 C20 H20B 109.5 . . ?
H20A C20 H20B 109.5 . . ?
C12 C20 H20C 109.5 . . ?
H20A C20 H20C 109.5 . . ?
H20B C20 H20C 109.5 . . ?
C22 C21 C26 118.5(2) . . ?
C22 C21 C42 122.57(18) . . ?
C26 C21 C42 118.95(18) . . ?
C21 C22 C23 120.7(2) . . ?
C21 C22 H22 119.6 . . ?
C23 C22 H22 119.6 . . ?
C24 C23 C22 120.3(2) . . ?
C24 C23 H23 119.8 . . ?
C22 C23 H23 119.8 . . ?
C23 C24 C25 119.5(2) . . ?
C23 C24 H24 120.2 . . ?
C25 C24 H24 120.2 . . ?
C24 C25 C26 120.4(2) . . ?
C24 C25 H25 119.8 . . ?
C26 C25 H25 119.8 . . ?
C25 C26 C21 120.6(2) . . ?
C25 C26 H26 119.7 . . ?
C21 C26 H26 119.7 . . ?
N3 C27 N4 117.87(17) . . ?
N3 C27 C36 121.51(17) . . ?
N4 C27 C36 120.62(17) . . ?
C27 N4 C29 123.29(16) . . ?
C27 N4 H4A 118.4 . . ?
C29 N4 H4A 118.4 . . ?
C34 C29 N4 119.24(17) . . ?
C34 C29 C30 120.10(18) . . ?
N4 C29 C30 120.65(17) . . ?
C31 C30 C29 119.08(19) . . ?
C31 C30 H30 120.5 . . ?
C29 C30 H30 120.5 . . ?
C30 C31 C32 122.1(2) . . ?
C30 C31 H31 119.0 . . ?
C32 C31 H31 119.0 . . ?
C33 C32 C31 117.84(19) . . ?
C33 C32 C40 120.8(2) . . ?
C31 C32 C40 121.3(2) . . ?
C32 C33 C34 121.74(19) . . ?
C32 C33 H33 119.1 . . ?
C34 C33 H33 119.1 . . ?
C29 C34 C33 119.14(18) . . ?
C29 C34 C35 120.63(17) . . ?
C33 C34 C35 120.23(17) . . ?
O6 C35 C36 125.02(18) . . ?
O6 C35 C34 117.90(17) . . ?
C36 C35 C34 117.08(16) . . ?
C27 C36 C35 119.10(17) . . ?
C27 C36 C37 118.42(17) . . ?
C35 C36 C37 122.40(17) . . ?
O5 C37 O4 120.89(17) . . ?
O5 C37 C36 125.62(18) . . ?
O4 C37 C36 113.49(17) . . ?
O4 C38 C39 106.18(17) . . ?
O4 C38 H38A 110.5 . . ?
C39 C38 H38A 110.5 . . ?
O4 C38 H38B 110.5 . . ?
C39 C38 H38B 110.5 . . ?
H38A C38 H38B 108.7 . . ?
C38 C39 H39A 109.5 . . ?
C38 C39 H39B 109.5 . . ?
H39A C39 H39B 109.5 . . ?
C38 C39 H39C 109.5 . . ?
H39A C39 H39C 109.5 . . ?
H39B C39 H39C 109.5 . . ?
C32 C40 H40A 109.5 . . ?
C32 C40 H40B 109.5 . . ?
H40A C40 H40B 109.5 . . ?
C32 C40 H40C 109.5 . . ?
H40A C40 H40C 109.5 . . ?
H40B C40 H40C 109.5 . . ?
N1 C41 C1 114.78(17) . . ?
N1 C41 H41A 108.6 . . ?
C1 C41 H41A 108.6 . . ?
N1 C41 H41B 108.6 . . ?
C1 C41 H41B 108.6 . . ?
H41A C41 H41B 107.5 . . ?
N3 C42 C21 114.14(16) . . ?
N3 C42 H42A 108.7 . . ?
C21 C42 H42A 108.7 . . ?
N3 C42 H42B 108.7 . . ?
C21 C42 H42B 108.7 . . ?
H42A C42 H42B 107.6 . . ?

loop_
_geom_bond_atom_site_label_1
_geom_bond_atom_site_label_2
_geom_bond_distance
_geom_bond_site_symmetry_2
_geom_bond_publ_flag
O1 C17 1.344(2) . ?
O1 C18 1.452(2) . ?
N1 C7 1.343(2) . ?
N1 C41 1.455(2) . ?
N1 H1 0.8600 . ?
C1 C6 1.390(3) . ?
C1 C2 1.390(3) . ?
C1 C41 1.518(3) . ?
O2 C17 1.232(2) . ?
C2 C3 1.391(3) . ?
C2 H2 0.9300 . ?
N3 C27 1.345(2) . ?
N3 C42 1.458(2) . ?
N3 H3A 0.8600 . ?
O3 C15 1.248(2) . ?
C3 C4 1.374(4) . ?
C3 H3 0.9300 . ?
C4 C5 1.376(4) . ?
C4 H4 0.9300 . ?
O4 C37 1.341(2) . ?
O4 C38 1.455(2) . ?
C5 C6 1.390(3) . ?
C5 H5 0.9300 . ?
O5 C37 1.230(2) . ?
C6 H6 0.9300 . ?
O6 C35 1.249(2) . ?
C7 N2 1.347(2) . ?
C7 C16 1.437(3) . ?
N2 C9 1.395(3) . ?
N2 H2A 0.8600 . ?
C9 C14 1.393(3) . ?
C9 C10 1.400(3) . ?
C10 C11 1.380(3) . ?
C10 H10 0.9300 . ?
C11 C12 1.399(3) . ?
C11 H11 0.9300 . ?
C12 C13 1.380(3) . ?
C12 C20 1.513(3) . ?
C13 C14 1.399(3) . ?
C13 H13 0.9300 . ?
C14 C15 1.478(3) . ?
C15 C16 1.446(3) . ?
C16 C17 1.463(3) . ?
C18 C19 1.497(3) . ?
C18 H18A 0.9700 . ?
C18 H18B 0.9700 . ?
C19 H19A 0.9600 . ?
C19 H19B 0.9600 . ?
C19 H19C 0.9600 . ?
C20 H20A 0.9600 . ?
C20 H20B 0.9600 . ?
C20 H20C 0.9600 . ?
C21 C22 1.387(3) . ?
C21 C26 1.396(3) . ?
C21 C42 1.517(3) . ?
C22 C23 1.390(3) . ?
C22 H22 0.9300 . ?
C23 C24 1.380(4) . ?
C23 H23 0.9300 . ?
C24 C25 1.382(4) . ?
C24 H24 0.9300 . ?
C25 C26 1.385(3) . ?
C25 H25 0.9300 . ?
C26 H26 0.9300 . ?
C27 N4 1.347(2) . ?
C27 C36 1.435(3) . ?
N4 C29 1.393(2) . ?
N4 H4A 0.8600 . ?
C29 C34 1.393(3) . ?
C29 C30 1.402(3) . ?
C30 C31 1.379(3) . ?
C30 H30 0.9300 . ?
C31 C32 1.402(3) . ?
C31 H31 0.9300 . ?
C32 C33 1.379(3) . ?
C32 C40 1.515(3) . ?
C33 C34 1.401(3) . ?
C33 H33 0.9300 . ?
C34 C35 1.475(3) . ?
C35 C36 1.445(3) . ?
C36 C37 1.471(3) . ?
C38 C39 1.506(3) . ?
C38 H38A 0.9700 . ?
C38 H38B 0.9700 . ?
C39 H39A 0.9600 . ?
C39 H39B 0.9600 . ?
C39 H39C 0.9600 . ?
C40 H40A 0.9600 . ?
C40 H40B 0.9600 . ?
C40 H40C 0.9600 . ?
C41 H41A 0.9700 . ?
C41 H41B 0.9700 . ?
C42 H42A 0.9700 . ?
C42 H42B 0.9700 . ?

loop_
_geom_torsion_atom_site_label_1
_geom_torsion_atom_site_label_2
_geom_torsion_atom_site_label_3
_geom_torsion_atom_site_label_4
_geom_torsion
_geom_torsion_site_symmetry_1
_geom_torsion_site_symmetry_2
_geom_torsion_site_symmetry_3
_geom_torsion_site_symmetry_4
_geom_torsion_publ_flag
C6 C1 C2 C3 0.0(3) . . . . ?
C41 C1 C2 C3 178.4(2) . . . . ?
C1 C2 C3 C4 -0.5(4) . . . . ?
C2 C3 C4 C5 0.9(4) . . . . ?
C3 C4 C5 C6 -0.7(4) . . . . ?
C2 C1 C6 C5 0.2(3) . . . . ?
C41 C1 C6 C5 -178.2(2) . . . . ?
C4 C5 C6 C1 0.1(4) . . . . ?
C41 N1 C7 N2 4.0(3) . . . . ?
C41 N1 C7 C16 -176.21(18) . . . . ?
N1 C7 N2 C9 179.26(18) . . . . ?
C16 C7 N2 C9 -0.5(3) . . . . ?
C7 N2 C9 C14 0.9(3) . . . . ?
C7 N2 C9 C10 -179.61(18) . . . . ?
C14 C9 C10 C11 -0.5(3) . . . . ?
N2 C9 C10 C11 180.0(2) . . . . ?
C9 C10 C11 C12 -0.1(3) . . . . ?
C10 C11 C12 C13 0.3(3) . . . . ?
C10 C11 C12 C20 -180.0(2) . . . . ?
C11 C12 C13 C14 0.0(3) . . . . ?
C20 C12 C13 C14 -179.7(2) . . . . ?
N2 C9 C14 C13 -179.66(18) . . . . ?
C10 C9 C14 C13 0.8(3) . . . . ?
N2 C9 C14 C15 -0.6(3) . . . . ?
C10 C9 C14 C15 179.92(18) . . . . ?
C12 C13 C14 C9 -0.6(3) . . . . ?
C12 C13 C14 C15 -179.69(18) . . . . ?
C9 C14 C15 O3 179.00(18) . . . . ?
C13 C14 C15 O3 -1.9(3) . . . . ?
C9 C14 C15 C16 -0.1(3) . . . . ?
C13 C14 C15 C16 178.97(17) . . . . ?
N1 C7 C16 C15 -179.98(18) . . . . ?
N2 C7 C16 C15 -0.2(3) . . . . ?
N1 C7 C16 C17 2.5(3) . . . . ?
N2 C7 C16 C17 -177.71(17) . . . . ?
O3 C15 C16 C7 -178.53(18) . . . . ?
C14 C15 C16 C7 0.5(3) . . . . ?
O3 C15 C16 C17 -1.2(3) . . . . ?
C14 C15 C16 C17 177.86(17) . . . . ?
C18 O1 C17 O2 7.6(3) . . . . ?
C18 O1 C17 C16 -173.43(16) . . . . ?
C7 C16 C17 O2 6.6(3) . . . . ?
C15 C16 C17 O2 -170.76(19) . . . . ?
C7 C16 C17 O1 -172.27(16) . . . . ?
C15 C16 C17 O1 10.3(3) . . . . ?
C17 O1 C18 C19 177.34(18) . . . . ?
C26 C21 C22 C23 0.4(3) . . . . ?
C42 C21 C22 C23 -177.8(2) . . . . ?
C21 C22 C23 C24 0.4(4) . . . . ?
C22 C23 C24 C25 -1.3(4) . . . . ?
C23 C24 C25 C26 1.4(4) . . . . ?
C24 C25 C26 C21 -0.6(3) . . . . ?
C22 C21 C26 C25 -0.3(3) . . . . ?
C42 C21 C26 C25 177.97(19) . . . . ?
C42 N3 C27 N4 -9.3(3) . . . . ?
C42 N3 C27 C36 171.28(17) . . . . ?
N3 C27 N4 C29 -177.57(17) . . . . ?
C36 C27 N4 C29 1.9(3) . . . . ?
C27 N4 C29 C34 -1.3(3) . . . . ?
C27 N4 C29 C30 179.42(18) . . . . ?
C34 C29 C30 C31 1.4(3) . . . . ?
N4 C29 C30 C31 -179.39(19) . . . . ?
C29 C30 C31 C32 -0.4(3) . . . . ?
C30 C31 C32 C33 -0.6(3) . . . . ?
C30 C31 C32 C40 179.6(2) . . . . ?
C31 C32 C33 C34 0.6(3) . . . . ?
C40 C32 C33 C34 -179.6(2) . . . . ?
N4 C29 C34 C33 179.42(18) . . . . ?
C30 C29 C34 C33 -1.3(3) . . . . ?
N4 C29 C34 C35 -0.3(3) . . . . ?
C30 C29 C34 C35 178.95(18) . . . . ?
C32 C33 C34 C29 0.3(3) . . . . ?
C32 C33 C34 C35 -179.94(19) . . . . ?
C29 C34 C35 O6 -177.92(18) . . . . ?
C33 C34 C35 O6 2.4(3) . . . . ?
C29 C34 C35 C36 1.3(3) . . . . ?
C33 C34 C35 C36 -178.41(18) . . . . ?
N3 C27 C36 C35 178.69(17) . . . . ?
N4 C27 C36 C35 -0.7(3) . . . . ?
N3 C27 C36 C37 -4.3(3) . . . . ?
N4 C27 C36 C37 176.28(16) . . . . ?
O6 C35 C36 C27 178.36(18) . . . . ?
C34 C35 C36 C27 -0.8(3) . . . . ?
O6 C35 C36 C37 1.5(3) . . . . ?
C34 C35 C36 C37 -177.67(17) . . . . ?
C38 O4 C37 O5 -7.5(3) . . . . ?
C38 O4 C37 C36 172.56(16) . . . . ?
C27 C36 C37 O5 -3.8(3) . . . . ?
C35 C36 C37 O5 173.08(19) . . . . ?
C27 C36 C37 O4 176.15(16) . . . . ?
C35 C36 C37 O4 -7.0(3) . . . . ?
C37 O4 C38 C39 -174.97(17) . . . . ?
C7 N1 C41 C1 80.8(2) . . . . ?
C6 C1 C41 N1 176.51(19) . . . . ?
C2 C1 C41 N1 -1.9(3) . . . . ?
C27 N3 C42 C21 -75.2(2) . . . . ?
C22 C21 C42 N3 -3.5(3) . . . . ?
C26 C21 C42 N3 178.28(17) . . . . ?
